data_7153770
loop_
_publ_author_name
'Niu, Xiaoyi'
'Yang, Bingchuan'
'Li, Yanqiu'
'Fang, Shuai'
'Huang, Zixiao'
'Xie, Caixia'
'Ma, Chen'

_publ_section_title
;
 A transition metal-free tandem process to
 pyridazinopyrido[3,2-f][1,4]thiazepine-diones via Smiles rearrangement.
;
_journal_issue 24
_journal_name_full 'Organic &amp; biomolecular chemistry'
_journal_page_first 4102
_journal_page_last 4108
_journal_paper_doi 10.1039/c3ob40719e
_journal_volume 11
_journal_year 2013
_chemical_formula_moiety 'C21 H17 Cl N4 O3 S'
_chemical_formula_sum 'C21 H17 Cl N4 O3 S'
_chemical_formula_weight 440.90
_chemical_name_systematic
; 
 ? 
;
_space_group_IT_number 14
_symmetry_cell_setting monoclinic
_symmetry_space_group_name_Hall '-P 2yn'
_symmetry_space_group_name_H-M 'P 1 21/n 1'
_atom_sites_solution_hydrogens geom
_atom_sites_solution_primary direct
_atom_sites_solution_secondary difmap
_audit_creation_method SHELXL-97
_cell_angle_alpha 90.00
_cell_angle_beta 91.762(5)
_cell_angle_gamma 90.00
_cell_formula_units_Z 4
_cell_length_a 10.901(3)
_cell_length_b 5.9316(18)
_cell_length_c 30.312(9)
_cell_measurement_temperature 293(2)
_cell_volume 1959.1(10)
_computing_structure_refinement 'SHELXL-97 (Sheldrick, 1997)'
_computing_structure_solution 'SHELXS-97 (Sheldrick, 1990)'
_diffrn_ambient_temperature 293(2)
_diffrn_measured_fraction_theta_full 0.979
_diffrn_measured_fraction_theta_max 0.979
_diffrn_radiation_monochromator graphite
_diffrn_radiation_source 'fine-focus sealed tube'
_diffrn_radiation_type MoK\a
_diffrn_radiation_wavelength 0.71073
_diffrn_reflns_av_R_equivalents 0.0502
_diffrn_reflns_av_sigmaI/netI 0.0786
_diffrn_reflns_limit_h_max 13
_diffrn_reflns_limit_h_min -13
_diffrn_reflns_limit_k_max 5
_diffrn_reflns_limit_k_min -7
_diffrn_reflns_limit_l_max 38
_diffrn_reflns_limit_l_min -37
_diffrn_reflns_number 10500
_diffrn_reflns_theta_full 27.25
_diffrn_reflns_theta_max 27.25
_diffrn_reflns_theta_min 1.34
_exptl_absorpt_coefficient_mu 0.334
_exptl_absorpt_correction_type none
_exptl_crystal_density_diffrn 1.495
_exptl_crystal_density_method 'not measured'
_exptl_crystal_F_000 912
_exptl_crystal_size_max 0.25
_exptl_crystal_size_mid 0.23
_exptl_crystal_size_min 0.20
_refine_diff_density_max 0.305
_refine_diff_density_min -0.405
_refine_diff_density_rms 0.089
_refine_ls_extinction_method none
_refine_ls_goodness_of_fit_ref 0.844
_refine_ls_hydrogen_treatment mixed
_refine_ls_matrix_type full
_refine_ls_number_parameters 271
_refine_ls_number_reflns 4289
_refine_ls_number_restraints 0
_refine_ls_restrained_S_all 0.844
_refine_ls_R_factor_all 0.1240
_refine_ls_R_factor_gt 0.0558
_refine_ls_shift/su_max 0.036
_refine_ls_shift/su_mean 0.006
_refine_ls_structure_factor_coef Fsqd
_refine_ls_weighting_details 'calc w=1/[\s^2^(Fo^2^)+(0.1409P)^2^+1.3817P] where P=(Fo^2^+2Fc^2^)/3'
_refine_ls_weighting_scheme calc
_refine_ls_wR_factor_gt 0.1595
_refine_ls_wR_factor_ref 0.2185
_reflns_number_gt 2227
_reflns_number_total 4289
_reflns_threshold_expression >2sigma(I)
_cod_data_source_file c3ob40719e.cif
_cod_data_source_block test
_cod_original_sg_symbol_H-M P21/n
_cod_database_code 7153770

loop_
_symmetry_equiv_pos_as_xyz
'x, y, z'
'-x+1/2, y+1/2, -z+1/2'
'-x, -y, -z'
'x-1/2, -y-1/2, z-1/2'

loop_
_atom_site_label
_atom_site_type_symbol
_atom_site_fract_x
_atom_site_fract_y
_atom_site_fract_z
_atom_site_U_iso_or_equiv
_atom_site_adp_type
_atom_site_occupancy
_atom_site_symmetry_multiplicity
_atom_site_calc_flag
_atom_site_refinement_flags
S1 S 0.20582(10) 0.51648(18) 0.36580(4) 0.0495(3) Uani 1 1 d .
Cl1 Cl -0.24718(11) 0.9951(2) 0.15414(4) 0.0581(4) Uani 1 1 d .
O1 O 0.2589(3) 1.0046(5) 0.26598(10) 0.0530(8) Uani 1 1 d .
O3 O -0.2489(2) 0.6364(5) 0.45566(9) 0.0466(7) Uani 1 1 d .
O2 O 0.0331(3) 0.4818(5) 0.43987(10) 0.0546(9) Uani 1 1 d .
N2 N 0.0975(3) 0.9186(6) 0.30891(10) 0.0369(8) Uani 1 1 d .
N4 N -0.0775(3) 0.8013(5) 0.42596(10) 0.0357(7) Uani 1 1 d .
N3 N -0.1136(3) 0.9744(5) 0.39931(11) 0.0390(8) Uani 1 1 d .
C15 C 0.0814(3) 0.6953(7) 0.37676(12) 0.0336(8) Uani 1 1 d .
C16 C 0.0136(3) 0.6467(7) 0.41621(12) 0.0366(9) Uani 1 1 d .
C6 C 0.2228(4) 0.9487(7) 0.30192(13) 0.0390(9) Uani 1 1 d .
C13 C 0.0450(3) 0.8687(7) 0.35013(12) 0.0360(9) Uani 1 1 d .
C7 C 0.0122(3) 0.9443(6) 0.27176(12) 0.0347(9) Uani 1 1 d .
C17 C -0.1447(3) 0.7724(7) 0.46675(12) 0.0381(9) Uani 1 1 d .
H17 H -0.0923 0.6917 0.4884 0.046 Uiso 1 1 calc R
N1 N 0.4195(3) 0.6827(8) 0.39287(12) 0.0559(11) Uani 1 1 d .
C10 C -0.1501(4) 0.9753(7) 0.20069(13) 0.0392(9) Uani 1 1 d .
C4 C 0.3128(3) 0.9204(7) 0.33985(14) 0.0411(10) Uani 1 1 d .
C12 C -0.0668(4) 0.7677(7) 0.26172(13) 0.0437(10) Uani 1 1 d .
H12 H -0.0649 0.6385 0.2791 0.052 Uiso 1 1 calc R
C14 C -0.0557(4) 1.0064(7) 0.36319(13) 0.0405(9) Uani 1 1 d .
H14 H -0.0807 1.1243 0.3448 0.049 Uiso 1 1 calc R
C18 C -0.1849(4) 0.9916(7) 0.48662(14) 0.0479(11) Uani 1 1 d .
H18A H -0.2392 1.0712 0.4660 0.057 Uiso 1 1 calc R
H18B H -0.1141 1.0864 0.4931 0.057 Uiso 1 1 calc R
C5 C 0.3223(4) 0.7267(7) 0.36591(13) 0.0436(10) Uani 1 1 d .
C8 C 0.0086(4) 1.1387(7) 0.24691(13) 0.0399(9) Uani 1 1 d .
H8 H 0.0605 1.2585 0.2541 0.048 Uiso 1 1 calc R
C11 C -0.1486(4) 0.7817(7) 0.22595(14) 0.0458(10) Uani 1 1 d .
H11 H -0.2016 0.6630 0.2191 0.055 Uiso 1 1 calc R
C9 C -0.0731(4) 1.1539(7) 0.21115(13) 0.0414(10) Uani 1 1 d .
H9 H -0.0761 1.2844 0.1941 0.050 Uiso 1 1 calc R
C21 C -0.3105(4) 0.5721(8) 0.49571(16) 0.0540(12) Uani 1 1 d .
H21A H -0.2540 0.4892 0.5150 0.065 Uiso 1 1 calc R
H21B H -0.3793 0.4742 0.4882 0.065 Uiso 1 1 calc R
C1 C 0.4046(4) 1.0840(8) 0.34517(16) 0.0509(11) Uani 1 1 d .
H1 H 0.4012 1.2162 0.3287 0.061 Uiso 1 1 calc R
C20 C -0.3557(4) 0.7770(8) 0.51939(16) 0.0579(13) Uani 1 1 d .
H20A H -0.4187 0.8511 0.5014 0.069 Uiso 1 1 calc R
H20B H -0.3918 0.7318 0.5469 0.069 Uiso 1 1 calc R
C2 C 0.5000(4) 1.0469(10) 0.37515(17) 0.0620(14) Uani 1 1 d .
H2 H 0.5591 1.1572 0.3808 0.074 Uiso 1 1 calc R
C3 C 0.5056(4) 0.8403(11) 0.39680(16) 0.0638(15) Uani 1 1 d .
H3 H 0.5738 0.8109 0.4151 0.077 Uiso 1 1 calc R
C19 C -0.2516(5) 0.9397(8) 0.52894(15) 0.0561(12) Uani 1 1 d .
H19A H -0.1946 0.8743 0.5505 0.067 Uiso 1 1 calc R
H19B H -0.2836 1.0781 0.5412 0.067 Uiso 1 1 calc R

loop_
_atom_site_aniso_label
_atom_site_aniso_U_11
_atom_site_aniso_U_22
_atom_site_aniso_U_33
_atom_site_aniso_U_23
_atom_site_aniso_U_13
_atom_site_aniso_U_12
S1 0.0423(6) 0.0480(7) 0.0591(7) 0.0076(5) 0.0150(5) 0.0168(5)
Cl1 0.0506(7) 0.0740(8) 0.0487(7) 0.0064(6) -0.0122(5) -0.0010(6)
O1 0.0396(17) 0.073(2) 0.0475(18) 0.0211(16) 0.0146(14) 0.0130(14)
O3 0.0364(15) 0.0627(19) 0.0409(16) -0.0074(14) 0.0037(12) -0.0052(14)
O2 0.056(2) 0.062(2) 0.0467(18) 0.0188(15) 0.0149(15) 0.0240(15)
N2 0.0308(17) 0.0493(19) 0.0309(17) 0.0066(14) 0.0063(13) 0.0063(14)
N4 0.0318(17) 0.0458(19) 0.0296(16) 0.0036(14) 0.0046(13) 0.0070(14)
N3 0.0328(18) 0.051(2) 0.0337(18) 0.0073(15) 0.0024(14) 0.0132(15)
C15 0.0300(19) 0.044(2) 0.0274(18) 0.0014(16) 0.0027(15) 0.0072(16)
C16 0.033(2) 0.046(2) 0.030(2) 0.0019(18) -0.0003(16) 0.0048(17)
C6 0.035(2) 0.042(2) 0.040(2) 0.0030(18) 0.0092(18) 0.0113(17)
C13 0.031(2) 0.046(2) 0.032(2) 0.0045(17) 0.0035(16) 0.0045(17)
C7 0.034(2) 0.042(2) 0.0281(19) 0.0041(16) 0.0047(16) 0.0025(17)
C17 0.030(2) 0.056(3) 0.0289(19) 0.0004(18) 0.0022(16) 0.0026(18)
N1 0.039(2) 0.090(3) 0.039(2) 0.004(2) 0.0011(17) 0.020(2)
C10 0.038(2) 0.050(2) 0.030(2) 0.0021(18) 0.0061(16) 0.0020(18)
C4 0.031(2) 0.048(2) 0.046(2) -0.0036(19) 0.0070(17) 0.0105(18)
C12 0.049(2) 0.044(2) 0.037(2) 0.0098(19) 0.0038(19) 0.0009(19)
C14 0.040(2) 0.045(2) 0.036(2) 0.0067(18) 0.0054(17) 0.0141(18)
C18 0.049(3) 0.057(3) 0.038(2) -0.006(2) 0.0116(19) 0.001(2)
C5 0.033(2) 0.060(3) 0.038(2) -0.002(2) 0.0078(17) 0.0157(19)
C8 0.043(2) 0.040(2) 0.037(2) 0.0059(18) 0.0034(18) -0.0018(18)
C11 0.047(2) 0.046(2) 0.045(2) 0.002(2) 0.002(2) -0.010(2)
C9 0.042(2) 0.043(2) 0.039(2) 0.0083(18) 0.0018(18) -0.0002(19)
C21 0.046(3) 0.059(3) 0.058(3) 0.006(2) 0.014(2) -0.003(2)
C1 0.035(2) 0.056(3) 0.062(3) -0.012(2) 0.014(2) 0.004(2)
C20 0.051(3) 0.073(3) 0.051(3) 0.007(2) 0.021(2) 0.013(2)
C2 0.036(2) 0.091(4) 0.059(3) -0.029(3) 0.004(2) -0.003(2)
C3 0.042(3) 0.109(5) 0.040(3) -0.008(3) 0.001(2) 0.010(3)
C19 0.067(3) 0.063(3) 0.039(2) -0.002(2) 0.019(2) 0.010(3)

loop_
_atom_type_symbol
_atom_type_description
_atom_type_scat_dispersion_real
_atom_type_scat_dispersion_imag
_atom_type_scat_source
C C 0.0033 0.0016 'International Tables Vol C Tables 4.2.6.8 and 6.1.1.4'
H H 0.0000 0.0000 'International Tables Vol C Tables 4.2.6.8 and 6.1.1.4'
N N 0.0061 0.0033 'International Tables Vol C Tables 4.2.6.8 and 6.1.1.4'
S S 0.1246 0.1234 'International Tables Vol C Tables 4.2.6.8 and 6.1.1.4'
Cl Cl 0.1484 0.1585 'International Tables Vol C Tables 4.2.6.8 and 6.1.1.4'
O O 0.0106 0.0060 'International Tables Vol C Tables 4.2.6.8 and 6.1.1.4'

loop_
_geom_angle_atom_site_label_1
_geom_angle_atom_site_label_2
_geom_angle_atom_site_label_3
_geom_angle
C15 S1 C5 97.54(18)
C17 O3 C21 109.6(3)
C6 N2 C13 125.5(3)
C6 N2 C7 118.4(3)
C13 N2 C7 116.1(3)
N3 N4 C16 124.7(3)
N3 N4 C17 116.5(3)
C16 N4 C17 118.7(3)
C14 N3 N4 118.3(3)
C13 C15 C16 119.5(3)
C13 C15 S1 123.8(3)
C16 C15 S1 116.7(3)
O2 C16 N4 120.9(3)
O2 C16 C15 123.7(3)
N4 C16 C15 115.4(3)
O1 C6 N2 121.0(4)
O1 C6 C4 119.7(4)
N2 C6 C4 119.2(3)
C15 C13 N2 124.2(3)
C15 C13 C14 118.6(3)
N2 C13 C14 117.1(3)
C12 C7 C8 120.4(4)
C12 C7 N2 118.2(3)
C8 C7 N2 121.4(4)
O3 C17 N4 106.4(3)
O3 C17 C18 110.1(3)
N4 C17 C18 113.3(3)
C3 N1 C5 117.4(4)
C11 C10 C9 120.9(4)
C11 C10 Cl1 120.1(3)
C9 C10 Cl1 118.9(3)
C5 C4 C1 117.7(4)
C5 C4 C6 124.2(4)
C1 C4 C6 117.4(4)
C7 C12 C11 120.5(4)
N3 C14 C13 123.2(4)
C17 C18 C19 108.3(4)
N1 C5 C4 123.2(4)
N1 C5 S1 114.5(3)
C4 C5 S1 122.4(3)
C7 C8 C9 119.3(4)
C10 C11 C12 118.7(4)
C10 C9 C8 120.1(4)
O3 C21 C20 110.7(4)
C2 C1 C4 119.2(5)
C19 C20 C21 110.7(4)
C3 C2 C1 118.3(5)
N1 C3 C2 123.9(5)
C20 C19 C18 110.0(4)

loop_
_geom_bond_atom_site_label_1
_geom_bond_atom_site_label_2
_geom_bond_distance
S1 C15 1.762(4)
S1 C5 1.780(5)
Cl1 C10 1.741(4)
O1 C6 1.216(5)
O3 C17 1.426(5)
O3 C21 1.456(5)
O2 C16 1.228(5)
N2 C6 1.400(5)
N2 C13 1.421(5)
N2 C7 1.446(5)
N4 N3 1.357(4)
N4 C16 1.390(5)
N4 C17 1.466(5)
N3 C14 1.294(5)
C15 C13 1.359(5)
C15 C16 1.453(5)
C6 C4 1.498(6)
C13 C14 1.434(5)
C7 C12 1.384(6)
C7 C8 1.377(5)
C17 C18 1.504(6)
N1 C3 1.328(7)
N1 C5 1.344(5)
C10 C11 1.380(6)
C10 C9 1.383(6)
C4 C5 1.396(6)
C4 C1 1.400(6)
C12 C11 1.385(6)
C18 C19 1.525(6)
C8 C9 1.385(5)
C21 C20 1.502(6)
C1 C2 1.378(7)
C20 C19 1.511(7)
C2 C3 1.391(8)
